data_7213998
loop_
_publ_author_name
'Zhao, Hai-Yan'
'Zhao, Jun-Wei'
'Yang, Bai-Feng'
'He, Huan'
'Yang, Guo-Yu'

_publ_section_title
;
 A series of organic--inorganic hybrids based on lanthanide-substituted
 Dawson-type phosphotungstate dimers and copper--en linkers
;
_journal_issue 11
_journal_name_full CrystEngComm
_journal_page_first 2230
_journal_paper_doi 10.1039/c3ce42029a
_journal_volume 16
_journal_year 2014
_chemical_formula_sum 'C20 H145 Cu N20 Na2 O148 P4 Tb W34'
_chemical_formula_weight 9677.78
_chemical_name_systematic
; 
 ? 
;
_space_group_IT_number 15
_symmetry_cell_setting monoclinic
_symmetry_space_group_name_Hall '-C 2yc'
_symmetry_space_group_name_H-M 'C 1 2/c 1'
_atom_sites_solution_hydrogens geom
_atom_sites_solution_primary direct
_atom_sites_solution_secondary difmap
_audit_creation_method SHELXL-97
_cell_angle_alpha 90.00
_cell_angle_beta 100.647(3)
_cell_angle_gamma 90.00
_cell_formula_units_Z 4
_cell_length_a 48.2903(15)
_cell_length_b 13.6014(3)
_cell_length_c 22.1554(5)
_cell_measurement_reflns_used 28197
_cell_measurement_temperature 293(2)
_cell_measurement_theta_max 29.4590
_cell_measurement_theta_min 2.8737
_cell_volume 14301.5(6)
_computing_cell_refinement 'Bruker FRAMBO'
_computing_data_collection 'Bruker FRAMBO'
_computing_data_reduction 'Bruker SHELXTL'
_computing_molecular_graphics 'Bruker SHELXTL'
_computing_publication_material 'Bruker SHELXTL'
_computing_structure_refinement 'SHELXL-97 (Sheldrick, 1997)'
_computing_structure_solution 'SHELXS-97 (Sheldrick, 1990)'
_diffrn_ambient_temperature 293(2)
_diffrn_measured_fraction_theta_full 0.998
_diffrn_measured_fraction_theta_max 0.998
_diffrn_measurement_device_type 'Xcalibur, Atlas, Gemini ultra'
_diffrn_measurement_method 'phi and omega scans'
_diffrn_radiation_monochromator graphite
_diffrn_radiation_source 'fine-focus sealed tube'
_diffrn_radiation_type MoK\a
_diffrn_radiation_wavelength 0.71073
_diffrn_reflns_av_R_equivalents 0.0658
_diffrn_reflns_av_sigmaI/netI 0.0504
_diffrn_reflns_limit_h_max 57
_diffrn_reflns_limit_h_min -57
_diffrn_reflns_limit_k_max 16
_diffrn_reflns_limit_k_min -16
_diffrn_reflns_limit_l_max 26
_diffrn_reflns_limit_l_min -26
_diffrn_reflns_number 61600
_diffrn_reflns_theta_full 25.20
_diffrn_reflns_theta_max 25.20
_diffrn_reflns_theta_min 2.88
_diffrn_standards_decay_% none
_diffrn_standards_interval_count none
_diffrn_standards_interval_time none
_diffrn_standards_number none
_exptl_absorpt_coefficient_mu 28.036
_exptl_absorpt_correction_T_max 0.1659
_exptl_absorpt_correction_T_min 0.0418
_exptl_absorpt_correction_type multi-scan
_exptl_absorpt_process_details 'SADABS (Sheldrick, 1996)'
_exptl_crystal_colour deep-gray
_exptl_crystal_density_diffrn 4.495
_exptl_crystal_density_method 'not measured'
_exptl_crystal_description plate
_exptl_crystal_F_000 17124
_exptl_crystal_size_max 0.31
_exptl_crystal_size_mid 0.15
_exptl_crystal_size_min 0.10
_refine_diff_density_max 3.806
_refine_diff_density_min -3.455
_refine_diff_density_rms 0.495
_refine_ls_extinction_method none
_refine_ls_goodness_of_fit_ref 1.043
_refine_ls_hydrogen_treatment mixed
_refine_ls_matrix_type full
_refine_ls_number_parameters 916
_refine_ls_number_reflns 12847
_refine_ls_number_restraints 43
_refine_ls_restrained_S_all 1.041
_refine_ls_R_factor_all 0.0581
_refine_ls_R_factor_gt 0.0470
_refine_ls_shift/su_max 0.010
_refine_ls_shift/su_mean 0.000
_refine_ls_structure_factor_coef Fsqd
_refine_ls_weighting_details 'calc w=1/[\s^2^(Fo^2^)+(0.0651P)^2^+805.8016P] where P=(Fo^2^+2Fc^2^)/3'
_refine_ls_weighting_scheme calc
_refine_ls_wR_factor_gt 0.1190
_refine_ls_wR_factor_ref 0.1234
_reflns_number_gt 10719
_reflns_number_total 12847
_reflns_threshold_expression >2sigma(I)
_cod_data_source_file c3ce42029a.txt
_cod_data_source_block 1
_cod_original_sg_symbol_H-M C2/c
_cod_database_code 7213998

loop_
_symmetry_equiv_pos_as_xyz
'x, y, z'
'-x, y, -z+1/2'
'x+1/2, y+1/2, z'
'-x+1/2, y+1/2, -z+1/2'
'-x, -y, -z'
'x, -y, z-1/2'
'-x+1/2, -y+1/2, -z'
'x+1/2, -y+1/2, z-1/2'

loop_
_atom_site_label
_atom_site_type_symbol
_atom_site_fract_x
_atom_site_fract_y
_atom_site_fract_z
_atom_site_U_iso_or_equiv
_atom_site_adp_type
_atom_site_occupancy
_atom_site_symmetry_multiplicity
_atom_site_calc_flag
_atom_site_refinement_flags
C1 C 0.9631(5) 0.8686(18) 0.0433(10) 0.045(6) Uani 1 1 d .
H1C H 0.9462 0.8755 0.0123 0.054 Uiso 1 1 calc R
H1D H 0.9580 0.8384 0.0794 0.054 Uiso 1 1 calc R
C2 C 0.9843(5) 0.8044(15) 0.0191(9) 0.035(5) Uani 1 1 d .
H2A H 1.0001 0.7895 0.0516 0.042 Uiso 1 1 calc R
H2B H 0.9756 0.7432 0.0031 0.042 Uiso 1 1 calc R
C3 C 0.2018(15) 0.414(3) 0.6140(18) 0.22(4) Uani 1 1 d D
H3A H 0.1869 0.4180 0.6379 0.259 Uiso 1 1 calc R
H3B H 0.2159 0.4613 0.6320 0.259 Uiso 1 1 calc R
C4 C 0.2151(10) 0.315(2) 0.6289(17) 0.122(18) Uani 1 1 d D
H4A H 0.2004 0.2671 0.6153 0.146 Uiso 1 1 calc R
H4B H 0.2287 0.3074 0.6021 0.146 Uiso 1 1 calc R
C5 C 0.0946(8) 0.778(4) 0.0638(13) 0.12(2) Uani 1 1 d .
H5A H 0.0867 0.8385 0.0766 0.145 Uiso 1 1 calc R
H5B H 0.1034 0.7913 0.0288 0.145 Uiso 1 1 calc R
C6 C 0.1150(6) 0.732(2) 0.1157(11) 0.068(9) Uani 1 1 d .
H6A H 0.1332 0.7630 0.1180 0.081 Uiso 1 1 calc R
H6B H 0.1171 0.6630 0.1061 0.081 Uiso 1 1 calc R
Cu1 Cu 1.0000 1.0000 0.0000 0.0245(7) Uani 1 2 d S
N1 N 0.9754(3) 0.9634(11) 0.0589(7) 0.026(3) Uani 1 1 d .
H1A H 0.9856 0.9620 0.0973 0.032 Uiso 1 1 calc R
H1B H 0.9617 1.0086 0.0578 0.032 Uiso 1 1 calc R
N2 N 0.9938(3) 0.8610(11) -0.0301(7) 0.026(3) Uani 1 1 d .
N3 N 0.1914(4) 0.4478(14) 0.5625(8) 0.046(5) Uani 1 1 d .
H3C H 0.1942 0.4056 0.5335 0.069 Uiso 1 1 calc R
H3D H 0.1996 0.5049 0.5570 0.069 Uiso 1 1 calc R
H3E H 0.1730 0.4571 0.5602 0.069 Uiso 1 1 calc R
N4 N 0.2287(4) 0.2834(14) 0.6865(9) 0.047(5) Uani 1 1 d .
H4C H 0.2362 0.3349 0.7084 0.070 Uiso 1 1 calc R
H4D H 0.2422 0.2409 0.6823 0.070 Uiso 1 1 calc R
H4E H 0.2163 0.2543 0.7058 0.070 Uiso 1 1 calc R
N5 N 0.0735(8) 0.703(4) 0.0502(14) 0.16(2) Uani 1 1 d .
H5C H 0.0585 0.7200 0.0656 0.240 Uiso 1 1 calc R
H5D H 0.0804 0.6465 0.0668 0.240 Uiso 1 1 calc R
H5E H 0.0687 0.6961 0.0097 0.240 Uiso 1 1 calc R
N6 N 0.1066(4) 0.7386(13) 0.1792(8) 0.043(5) Uani 1 1 d .
H6C H 0.1220 0.7412 0.2081 0.065 Uiso 1 1 calc R
H6D H 0.0965 0.6859 0.1853 0.065 Uiso 1 1 calc R
H6E H 0.0963 0.7925 0.1810 0.065 Uiso 1 1 calc R
Na1 Na 0.2089(3) 0.9953(10) 0.5923(7) 0.097(5) Uani 1 1 d .
O1 O 0.0330(2) 0.8650(8) 0.8373(5) 0.017(2) Uani 1 1 d .
O2 O 0.0251(3) 0.7843(8) 0.7208(5) 0.019(2) Uani 1 1 d U
O3 O 0.0199(2) 0.9789(9) 0.6656(5) 0.022(3) Uani 1 1 d .
O4 O 0.0277(3) 1.0627(8) 0.7865(5) 0.020(2) Uani 1 1 d U
O5 O 0.0231(3) 0.5851(8) 0.7178(5) 0.023(3) Uani 1 1 d U
O6 O 0.0376(3) 0.7289(9) 0.9278(5) 0.026(3) Uani 1 1 d .
O7 O 0.0748(2) 0.8866(8) 0.9373(5) 0.017(2) Uani 1 1 d .
O8 O 0.0929(2) 0.8579(8) 0.8364(5) 0.014(2) Uani 1 1 d .
O9 O 0.0567(3) 0.6908(8) 0.8162(5) 0.017(2) Uani 1 1 d .
O10 O 0.0556(2) 0.6857(8) 0.6456(5) 0.017(2) Uani 1 1 d .
O11 O 0.0809(2) 0.5792(8) 0.7450(5) 0.019(3) Uani 1 1 d .
O12 O 0.0932(2) 0.7030(8) 0.9226(5) 0.015(2) Uani 1 1 d .
O13 O 0.1050(3) 0.5329(9) 0.9862(5) 0.028(3) Uani 1 1 d .
O14 O 0.0913(3) 0.3900(9) 0.7794(6) 0.027(3) Uani 1 1 d .
O15 O 0.1062(2) 0.5446(8) 0.8610(5) 0.019(2) Uani 1 1 d .
O16 O 0.1239(2) 0.4840(7) 0.7070(5) 0.015(2) Uani 1 1 d .
O17 O 0.1371(2) 0.6385(8) 0.7754(5) 0.013(2) Uani 1 1 d .
O18 O 0.1440(2) 0.6874(8) 0.9981(5) 0.018(2) Uani 1 1 d .
O19 O 0.1461(2) 0.4500(8) 0.8249(5) 0.016(2) Uani 1 1 d .
O20 O 0.1537(3) 0.5246(8) 0.9356(5) 0.020(3) Uani 1 1 d .
O21 O 0.1794(3) 0.3449(9) 0.9220(6) 0.029(3) Uani 1 1 d .
O22 O 0.2096(3) 0.5221(8) 0.9406(5) 0.018(3) Uani 1 1 d .
O23 O 0.2020(3) 0.4448(8) 0.8296(5) 0.021(3) Uani 1 1 d .
O24 O 0.1827(2) 0.6167(8) 0.8467(5) 0.016(2) Uani 1 1 d U
O25 O 0.2361(3) 0.4918(10) 0.7454(6) 0.034(3) Uani 1 1 d .
O26 O 0.2129(2) 0.6823(8) 0.7531(5) 0.018(2) Uani 1 1 d .
O27 O 0.1786(2) 0.5335(8) 0.7249(5) 0.017(2) Uani 1 1 d U
O28 O 0.2373(2) 0.5965(8) 0.8567(5) 0.019(3) Uani 1 1 d .
O29 O 0.2537(3) 0.6539(9) 0.9775(5) 0.025(3) Uani 1 1 d .
O30 O 0.1952(3) 0.7025(7) 0.9691(5) 0.017(2) Uani 1 1 d .
O31 O 0.2216(2) 0.7757(8) 0.8866(5) 0.016(2) Uani 1 1 d .
O32 O 0.2127(3) 0.8132(10) 0.6607(6) 0.029(3) Uani 1 1 d .
O33 O 0.2142(2) 0.8734(8) 0.7804(5) 0.020(3) Uani 1 1 d .
O34 O 0.1657(3) 0.7062(8) 0.6781(5) 0.020(3) Uani 1 1 d U
O35 O 0.1705(2) 0.7826(8) 0.8011(5) 0.015(2) Uani 1 1 d .
O36 O 0.2276(3) 0.9777(9) 0.8907(6) 0.027(3) Uani 1 1 d .
O37 O 0.1814(3) 0.8754(8) 0.9212(5) 0.018(2) Uani 1 1 d .
O38 O 0.1667(2) 0.8975(8) 0.6958(5) 0.019(3) Uani 1 1 d .
O39 O 0.1749(2) 0.9840(9) 0.8211(5) 0.020(3) Uani 1 1 d .
O40 O 0.1440(3) 1.0193(9) 0.6015(5) 0.025(3) Uani 1 1 d .
O41 O 0.1591(3) 1.1762(8) 0.8327(5) 0.022(3) Uani 1 1 d .
O42 O 0.1472(3) 1.0745(8) 0.7223(5) 0.018(2) Uani 1 1 d .
O43 O 0.1162(3) 0.8496(8) 0.6364(5) 0.018(2) Uani 1 1 d .
O44 O 0.1212(2) 0.9253(7) 0.7604(5) 0.015(2) Uani 1 1 d .
O45 O 0.1329(2) 1.0165(8) 0.8792(5) 0.017(2) Uani 1 1 d .
O46 O 0.1053(2) 1.1178(8) 0.7863(5) 0.018(2) Uani 1 1 d .
O47 O 0.0963(3) 1.0280(8) 0.6522(5) 0.020(3) Uani 1 1 d .
O48 O 0.0439(3) 1.0698(9) 0.5785(5) 0.023(3) Uani 1 1 d .
O49 O 0.0577(3) 1.1259(8) 0.7014(5) 0.020(3) Uani 1 1 d .
O50 O 0.0599(3) 1.2258(9) 0.8147(6) 0.026(3) Uani 1 1 d .
O51 O 0.0694(2) 0.9571(8) 0.7474(5) 0.014(2) Uani 1 1 d .
O52 O 0.0782(2) 1.0448(8) 0.8655(5) 0.018(2) Uani 1 1 d .
O53 O 0.0617(2) 0.8798(7) 0.6233(5) 0.014(2) Uani 1 1 d .
O54 O 0.1109(3) 0.6617(8) 0.6502(5) 0.021(3) Uani 1 1 d .
O55 O 0.0795(3) 0.7429(9) 0.5485(5) 0.025(3) Uani 1 1 d .
O56 O 0.1479(3) 0.5367(9) 0.6077(6) 0.029(3) Uani 1 1 d .
O57 O 0.1319(2) 0.8696(8) 0.9552(5) 0.017(2) Uani 1 1 d .
O58 O 0.1077(3) 1.0449(9) 0.9823(5) 0.024(3) Uani 1 1 d .
O59 O 0.1786(3) 0.8408(9) 1.0449(5) 0.024(3) Uani 1 1 d .
O60 O 0.0859(2) 0.7862(8) 0.7305(5) 0.016(2) Uani 1 1 d U
O61 O 0.1443(2) 0.7138(7) 0.8822(5) 0.013(2) Uani 1 1 d .
O1W O 0.0491(7) 0.650(3) 0.1520(16) 0.164(15) Uani 1 1 d .
O2W O 0.2062(11) 0.350(3) 0.070(2) 0.23(3) Uani 1 1 d .
O3W O 0.9703(7) 0.586(3) 0.205(3) 0.25(3) Uani 1 1 d .
O4W O 0.6658(4) 0.1937(11) 0.2340(7) 0.052(4) Uani 1 1 d .
O5W O 0.0029(5) 0.756(2) 0.1799(13) 0.108(8) Uani 1 1 d .
O6W O 0.2076(4) 1.0912(13) 0.7113(9) 0.062(5) Uani 1 1 d .
O7W O 0.1387(9) 0.738(4) 0.521(2) 0.34(4) Uani 1 1 d .
P1 P 0.09290(9) 0.8800(3) 0.76913(17) 0.0103(8) Uani 1 1 d .
P2 P 0.15775(9) 0.6908(3) 0.82514(17) 0.0103(8) Uani 1 1 d .
Tb1 Tb 0.0000 0.92186(8) 0.7500 0.0146(2) Uani 1 2 d S
W1 W 0.046916(14) 0.68090(5) 0.72820(3) 0.01501(15) Uani 1 1 d .
W2 W 0.057477(14) 0.78452(5) 0.87939(3) 0.01400(15) Uani 1 1 d .
W3 W 0.119280(15) 0.60895(4) 0.93714(3) 0.01465(15) Uani 1 1 d .
W4 W 0.108535(15) 0.50137(5) 0.78067(3) 0.01586(15) Uani 1 1 d .
W5 W 0.176455(15) 0.46029(5) 0.88970(3) 0.01738(16) Uani 1 1 d .
W6 W 0.222742(15) 0.65137(5) 0.92497(3) 0.01654(15) Uani 1 1 d .
W7 W 0.212470(15) 0.55086(5) 0.78256(3) 0.01759(16) Uani 1 1 d .
W8 W 0.202015(14) 0.89792(5) 0.85685(3) 0.01608(15) Uani 1 1 d .
W9 W 0.192406(15) 0.79846(5) 0.71610(3) 0.01670(15) Uani 1 1 d .
W10 W 0.141033(14) 1.07135(5) 0.80605(3) 0.01493(15) Uani 1 1 d .
W11 W 0.131876(14) 0.97496(5) 0.66411(3) 0.01536(15) Uani 1 1 d .
W12 W 0.062437(14) 1.10618(4) 0.78983(3) 0.01419(15) Uani 1 1 d .
W13 W 0.053294(14) 1.01272(5) 0.64928(3) 0.01498(15) Uani 1 1 d .
W14 W 0.104541(14) 0.96737(5) 0.92145(3) 0.01457(15) Uani 1 1 d .
W15 W 0.165078(15) 0.79454(5) 0.97362(3) 0.01504(15) Uani 1 1 d .
W16 W 0.143929(15) 0.58796(5) 0.67647(3) 0.01663(15) Uani 1 1 d .
W17 W 0.084489(14) 0.76642(5) 0.62577(3) 0.01576(15) Uani 1 1 d .

loop_
_atom_site_aniso_label
_atom_site_aniso_U_11
_atom_site_aniso_U_22
_atom_site_aniso_U_33
_atom_site_aniso_U_23
_atom_site_aniso_U_13
_atom_site_aniso_U_12
C1 0.027(13) 0.071(16) 0.040(13) -0.026(11) 0.016(10) -0.007(11)
C2 0.036(13) 0.038(11) 0.034(11) -0.002(9) 0.015(10) -0.006(9)
C3 0.32(9) 0.23(6) 0.07(3) -0.07(3) -0.05(4) 0.15(6)
C4 0.17(4) 0.06(2) 0.10(3) -0.011(18) -0.09(3) 0.00(2)
C5 0.07(2) 0.25(5) 0.031(16) -0.06(2) -0.035(15) 0.09(3)
C6 0.06(2) 0.10(2) 0.040(14) -0.005(13) -0.001(13) 0.043(17)
Cu1 0.0201(18) 0.0310(17) 0.0234(16) -0.0084(12) 0.0062(13) -0.0028(13)
N1 0.018(9) 0.038(9) 0.025(8) -0.011(7) 0.009(7) -0.005(7)
N2 0.024(9) 0.025(8) 0.029(8) -0.006(6) 0.005(7) 0.000(7)
N3 0.052(14) 0.056(12) 0.032(10) -0.016(9) 0.012(9) 0.007(10)
N4 0.025(11) 0.050(12) 0.063(13) 0.000(9) -0.001(9) -0.004(9)
N5 0.09(3) 0.33(6) 0.049(19) 0.02(3) 0.000(19) 0.01(4)
N6 0.040(12) 0.036(10) 0.048(11) 0.001(8) -0.004(9) 0.004(8)
Na1 0.085(11) 0.078(9) 0.123(12) 0.042(8) 0.006(9) -0.003(7)
O1 0.004(6) 0.022(6) 0.022(6) -0.003(5) -0.003(5) 0.001(5)
O2 0.019(3) 0.019(3) 0.019(3) -0.0003(10) 0.0035(11) 0.0004(10)
O3 0.009(6) 0.033(7) 0.019(6) -0.002(5) -0.008(5) 0.003(5)
O4 0.020(3) 0.020(3) 0.020(3) -0.0003(10) 0.0035(11) -0.0003(10)
O5 0.022(3) 0.023(3) 0.023(3) -0.0002(10) 0.0040(11) -0.0001(10)
O6 0.025(8) 0.037(7) 0.019(6) 0.005(5) 0.013(6) 0.004(6)
O7 0.016(7) 0.017(6) 0.016(6) -0.005(4) -0.002(5) 0.002(5)
O8 0.007(6) 0.017(6) 0.017(6) 0.002(4) -0.001(5) 0.003(4)
O9 0.023(7) 0.015(6) 0.013(5) -0.004(4) 0.003(5) 0.001(5)
O10 0.016(7) 0.017(6) 0.015(6) -0.004(4) -0.005(5) 0.001(5)
O11 0.013(7) 0.021(6) 0.024(6) 0.002(5) 0.007(5) -0.003(5)
O12 0.007(6) 0.021(6) 0.019(6) -0.002(4) 0.008(5) -0.001(4)
O13 0.040(9) 0.024(7) 0.024(7) 0.011(5) 0.012(6) 0.000(6)
O14 0.014(7) 0.027(7) 0.039(7) 0.004(5) 0.005(6) -0.010(5)
O15 0.015(7) 0.013(6) 0.028(6) -0.006(5) 0.004(5) 0.001(5)
O16 0.013(6) 0.012(5) 0.020(6) -0.003(4) 0.005(5) 0.003(4)
O17 0.012(6) 0.018(6) 0.010(5) 0.000(4) 0.004(5) 0.002(4)
O18 0.009(6) 0.029(6) 0.014(6) -0.001(5) -0.003(5) -0.004(5)
O19 0.013(6) 0.023(6) 0.011(5) -0.003(4) -0.001(5) 0.001(5)
O20 0.016(7) 0.022(6) 0.019(6) 0.004(5) -0.003(5) 0.005(5)
O21 0.016(7) 0.030(7) 0.038(8) 0.005(6) -0.001(6) 0.009(5)
O22 0.024(7) 0.016(6) 0.014(6) -0.001(4) 0.002(5) -0.005(5)
O23 0.023(7) 0.010(5) 0.033(7) 0.001(5) 0.014(6) 0.006(5)
O24 0.015(2) 0.015(2) 0.016(2) 0.0000(10) 0.0026(11) 0.0004(10)
O25 0.017(8) 0.047(8) 0.038(8) -0.016(6) 0.006(6) 0.006(6)
O26 0.005(6) 0.025(6) 0.024(6) 0.004(5) 0.000(5) 0.008(5)
O27 0.017(3) 0.017(3) 0.017(3) -0.0002(10) 0.0030(11) 0.0003(10)
O28 0.013(7) 0.023(6) 0.023(6) -0.007(5) 0.003(5) 0.001(5)
O29 0.025(8) 0.032(7) 0.012(6) -0.003(5) -0.010(5) 0.000(6)
O30 0.024(7) 0.010(5) 0.014(6) 0.001(4) 0.000(5) -0.004(5)
O31 0.008(6) 0.019(6) 0.022(6) 0.007(4) 0.005(5) 0.003(5)
O32 0.022(8) 0.042(8) 0.028(7) -0.008(6) 0.015(6) -0.003(6)
O33 0.012(7) 0.022(6) 0.025(6) 0.006(5) 0.002(5) -0.005(5)
O34 0.020(3) 0.020(3) 0.020(3) 0.0004(10) 0.0037(11) -0.0003(10)
O35 0.015(6) 0.019(6) 0.012(5) -0.004(4) 0.002(5) -0.002(5)
O36 0.006(6) 0.036(7) 0.034(7) 0.005(5) -0.005(5) -0.003(5)
O37 0.021(7) 0.019(6) 0.017(6) 0.001(4) 0.010(5) -0.001(5)
O38 0.006(6) 0.027(6) 0.026(6) 0.004(5) 0.005(5) 0.002(5)
O39 0.013(7) 0.031(7) 0.018(6) 0.002(5) 0.005(5) -0.007(5)
O40 0.025(8) 0.027(7) 0.022(6) 0.007(5) 0.003(5) -0.003(5)
O41 0.026(8) 0.018(6) 0.022(6) 0.001(5) 0.005(5) -0.016(5)
O42 0.022(7) 0.011(5) 0.021(6) 0.002(4) 0.004(5) 0.000(5)
O43 0.021(7) 0.016(6) 0.016(6) 0.001(4) -0.003(5) 0.003(5)
O44 0.020(7) 0.009(5) 0.015(5) 0.000(4) 0.004(5) -0.001(4)
O45 0.015(7) 0.025(6) 0.011(5) 0.001(4) -0.001(5) -0.002(5)
O46 0.012(6) 0.024(6) 0.020(6) 0.002(5) 0.006(5) 0.005(5)
O47 0.017(7) 0.025(6) 0.017(6) -0.003(5) 0.000(5) 0.004(5)
O48 0.025(8) 0.030(7) 0.014(6) 0.005(5) 0.002(5) -0.001(5)
O49 0.019(7) 0.020(6) 0.018(6) 0.008(5) -0.005(5) 0.002(5)
O50 0.017(7) 0.025(7) 0.034(7) -0.001(5) -0.003(6) -0.009(5)
O51 0.012(6) 0.015(5) 0.015(5) 0.004(4) 0.001(5) 0.002(4)
O52 0.017(7) 0.018(6) 0.017(6) -0.003(4) -0.001(5) 0.006(5)
O53 0.006(6) 0.015(5) 0.018(6) 0.001(4) -0.003(5) 0.002(4)
O54 0.023(7) 0.022(6) 0.022(6) 0.008(5) 0.011(5) 0.002(5)
O55 0.020(7) 0.028(7) 0.026(7) -0.004(5) 0.000(5) 0.000(5)
O56 0.026(8) 0.035(7) 0.024(7) -0.010(5) 0.004(6) 0.008(6)
O57 0.011(6) 0.018(6) 0.022(6) -0.004(4) 0.004(5) -0.003(5)
O58 0.026(8) 0.027(7) 0.017(6) -0.002(5) -0.003(5) 0.003(5)
O59 0.011(7) 0.041(8) 0.017(6) -0.003(5) 0.000(5) 0.005(5)
O60 0.015(3) 0.016(2) 0.016(2) 0.0001(10) 0.0030(11) -0.0002(10)
O61 0.010(6) 0.016(6) 0.012(5) -0.005(4) 0.004(5) -0.003(4)
O1W 0.08(2) 0.26(4) 0.15(3) -0.06(3) 0.02(2) -0.04(3)
O2W 0.35(7) 0.14(3) 0.26(5) 0.13(3) 0.20(5) 0.14(4)
O3W 0.07(2) 0.17(3) 0.50(8) 0.24(4) 0.06(3) 0.04(2)
O4W 0.076(13) 0.044(9) 0.035(8) 0.002(7) 0.008(8) -0.001(8)
O5W 0.068(18) 0.12(2) 0.13(2) -0.006(17) 0.023(16) -0.003(15)
O6W 0.030(10) 0.065(12) 0.093(14) 0.014(10) 0.020(10) -0.005(8)
O7W 0.22(4) 0.53(8) 0.33(5) 0.39(6) 0.24(4) 0.30(5)
P1 0.007(2) 0.0124(19) 0.0111(19) -0.0011(14) 0.0004(16) -0.0020(15)
P2 0.010(2) 0.0110(18) 0.0099(19) -0.0011(14) 0.0008(16) -0.0003(15)
Tb1 0.0100(6) 0.0156(5) 0.0175(5) 0.000 0.0006(4) 0.000
W1 0.0098(4) 0.0165(3) 0.0180(3) -0.0025(2) 0.0007(3) -0.0006(3)
W2 0.0100(3) 0.0167(3) 0.0153(3) 0.0000(2) 0.0022(3) 0.0009(2)
W3 0.0135(4) 0.0149(3) 0.0154(3) 0.0014(2) 0.0026(3) 0.0014(3)
W4 0.0133(4) 0.0140(3) 0.0196(3) -0.0029(2) 0.0013(3) -0.0004(3)
W5 0.0154(4) 0.0150(3) 0.0209(3) 0.0013(2) 0.0012(3) 0.0035(3)
W6 0.0117(4) 0.0195(3) 0.0171(3) 0.0004(2) -0.0007(3) 0.0026(3)
W7 0.0130(4) 0.0210(3) 0.0186(3) -0.0016(3) 0.0024(3) 0.0058(3)
W8 0.0092(4) 0.0183(3) 0.0199(3) 0.0012(2) 0.0004(3) -0.0009(3)
W9 0.0110(4) 0.0221(3) 0.0177(3) 0.0022(3) 0.0042(3) 0.0014(3)
W10 0.0099(4) 0.0155(3) 0.0187(3) 0.0000(2) 0.0007(3) -0.0020(3)
W11 0.0110(4) 0.0197(3) 0.0155(3) 0.0032(2) 0.0026(3) -0.0002(3)
W12 0.0099(4) 0.0131(3) 0.0187(3) 0.0000(2) 0.0005(3) 0.0002(2)
W13 0.0101(4) 0.0190(3) 0.0148(3) 0.0033(2) -0.0004(3) 0.0011(3)
W14 0.0133(4) 0.0158(3) 0.0141(3) -0.0018(2) 0.0014(3) 0.0008(3)
W15 0.0140(4) 0.0173(3) 0.0132(3) -0.0009(2) 0.0007(3) 0.0009(3)
W16 0.0146(4) 0.0201(3) 0.0146(3) -0.0038(2) 0.0013(3) 0.0028(3)
W17 0.0127(4) 0.0200(3) 0.0135(3) -0.0015(2) -0.0004(3) 0.0007(3)

loop_
_atom_type_symbol
_atom_type_description
_atom_type_scat_dispersion_real
_atom_type_scat_dispersion_imag
_atom_type_scat_source
O O 0.0106 0.0060 'International Tables Vol C Tables 4.2.6.8 and 6.1.1.4'
W W -0.8490 6.8722 'International Tables Vol C Tables 4.2.6.8 and 6.1.1.4'
Tb Tb -0.1723 4.1537 'International Tables Vol C Tables 4.2.6.8 and 6.1.1.4'
P P 0.1023 0.0942 'International Tables Vol C Tables 4.2.6.8 and 6.1.1.4'
Cu Cu 0.3201 1.2651 'International Tables Vol C Tables 4.2.6.8 and 6.1.1.4'
N N 0.0061 0.0033 'International Tables Vol C Tables 4.2.6.8 and 6.1.1.4'
C C 0.0033 0.0016 'International Tables Vol C Tables 4.2.6.8 and 6.1.1.4'
H H 0.0000 0.0000 'International Tables Vol C Tables 4.2.6.8 and 6.1.1.4'
Na Na 0.0362 0.0249 'International Tables Vol C Tables 4.2.6.8 and 6.1.1.4'

loop_
_geom_angle_atom_site_label_1
_geom_angle_atom_site_label_2
_geom_angle_atom_site_label_3
_geom_angle
_geom_angle_site_symmetry_1
_geom_angle_site_symmetry_3
N1 C1 C2 109.1(17) . .
N2 C2 C1 106.4(17) . .
N3 C3 C4 128(3) . .
N4 C4 C3 126(3) . .
N5 C5 C6 102(4) . .
C5 C6 N6 115(2) . .
N1 Cu1 N1 180.0(11) . 5_775
N1 Cu1 N2 95.1(6) . 5_775
N1 Cu1 N2 84.9(6) 5_775 5_775
N1 Cu1 N2 84.9(6) . .
N1 Cu1 N2 95.1(6) 5_775 .
N2 Cu1 N2 180.000(2) 5_775 .
C1 N1 Cu1 109.8(11) . .
C2 N2 Cu1 107.0(11) . .
O59 Na1 O32 150.3(7) 6_575 .
O59 Na1 O6W 83.5(6) 6_575 .
O32 Na1 O6W 85.4(6) . .
O59 Na1 O28 97.7(5) 6_575 4_556
O32 Na1 O28 103.3(6) . 4_556
O6W Na1 O28 67.5(5) . 4_556
W2 O1 Tb1 156.3(6) . .
W1 O2 Tb1 159.2(6) . .
W13 O3 Tb1 139.1(6) . .
W12 O4 Tb1 138.6(6) . .
W14 O7 W2 122.4(5) . .
P1 O8 W2 128.1(6) . .
P1 O8 W14 127.5(6) . .
W2 O8 W14 91.6(4) . .
W2 O9 W1 140.0(6) . .
W17 O10 W1 122.3(5) . .
W4 O11 W1 163.9(6) . .
W3 O12 W2 160.7(6) . .
W4 O15 W3 155.0(7) . .
W16 O16 W4 120.6(5) . .
P2 O17 W4 130.7(6) . .
P2 O17 W16 128.3(6) . .
W4 O17 W16 90.0(4) . .
W15 O18 W3 120.7(5) . .
W5 O19 W4 149.1(6) . .
W5 O20 W3 148.2(6) . .
W6 O22 W5 123.2(6) . .
W7 O23 W5 123.2(5) . .
P2 O24 W5 123.2(6) . .
P2 O24 W7 124.9(6) . .
W5 O24 W7 92.2(4) . .
P2 O24 W6 124.4(6) . .
W5 O24 W6 91.8(4) . .
W7 O24 W6 90.6(4) . .
W7 O26 W9 149.6(6) . .
W7 O27 W16 150.0(6) . .
W6 O28 W7 121.8(6) . .
W6 O28 Na1 107.5(5) . 4_546
W7 O28 Na1 122.1(5) . 4_546
W6 O30 W15 149.1(6) . .
W6 O31 W8 151.6(6) . .
W9 O32 Na1 118.9(7) . .
W9 O33 W8 122.4(6) . .
W9 O34 W16 153.5(7) . .
P2 O35 W9 128.9(6) . .
P2 O35 W8 128.3(6) . .
W9 O35 W8 90.9(4) . .
W15 O37 W8 153.3(6) . .
W9 O38 W11 164.2(7) . .
W8 O39 W10 162.5(6) . .
W11 O42 W10 121.3(6) . .
W17 O43 W11 146.9(7) . .
P1 O44 W10 125.7(6) . .
P1 O44 W11 124.6(6) . .
W10 O44 W11 90.4(3) . .
W10 O45 W14 146.7(7) . .
W10 O46 W12 150.3(6) . .
W11 O47 W13 150.3(6) . .
W13 O49 W12 118.4(5) . .
P1 O51 W12 128.7(6) . .
P1 O51 W13 128.0(6) . .
W12 O51 W13 92.7(4) . .
W12 O52 W14 156.9(6) . .
W17 O53 W13 153.5(6) . .
W16 O54 W17 164.2(7) . .
W15 O57 W14 162.8(6) . .
W15 O59 Na1 137.0(7) . 6_576
P1 O60 W17 127.9(6) . .
P1 O60 W1 127.5(6) . .
W17 O60 W1 91.9(4) . .
P2 O61 W3 129.1(6) . .
P2 O61 W15 128.1(6) . .
W3 O61 W15 90.9(3) . .
O8 P1 O60 110.0(6) . .
O8 P1 O44 111.2(6) . .
O60 P1 O44 111.8(6) . .
O8 P1 O51 107.8(6) . .
O60 P1 O51 108.3(6) . .
O44 P1 O51 107.7(6) . .
O17 P2 O35 112.4(6) . .
O17 P2 O61 111.6(6) . .
O35 P2 O61 111.9(6) . .
O17 P2 O24 106.5(6) . .
O35 P2 O24 107.0(6) . .
O61 P2 O24 107.0(6) . .
O3 Tb1 O3 142.0(6) 2_556 .
O3 Tb1 O2 75.1(4) 2_556 2_556
O3 Tb1 O2 140.1(4) . 2_556
O3 Tb1 O2 140.1(4) 2_556 .
O3 Tb1 O2 75.1(4) . .
O2 Tb1 O2 76.6(5) 2_556 .
O3 Tb1 O4 75.9(4) 2_556 .
O3 Tb1 O4 73.9(4) . .
O2 Tb1 O4 144.9(4) 2_556 .
O2 Tb1 O4 116.0(4) . .
O3 Tb1 O4 73.9(4) 2_556 2_556
O3 Tb1 O4 75.9(4) . 2_556
O2 Tb1 O4 116.0(4) 2_556 2_556
O2 Tb1 O4 144.9(4) . 2_556
O4 Tb1 O4 73.5(6) . 2_556
O3 Tb1 O1 77.1(4) 2_556 .
O3 Tb1 O1 115.7(4) . .
O2 Tb1 O1 79.9(4) 2_556 .
O2 Tb1 O1 70.7(4) . .
O4 Tb1 O1 74.8(4) . .
O4 Tb1 O1 141.2(4) 2_556 .
O3 Tb1 O1 115.7(4) 2_556 2_556
O3 Tb1 O1 77.1(4) . 2_556
O2 Tb1 O1 70.7(4) 2_556 2_556
O2 Tb1 O1 79.9(4) . 2_556
O4 Tb1 O1 141.2(4) . 2_556
O4 Tb1 O1 74.8(4) 2_556 2_556
O1 Tb1 O1 142.3(5) . 2_556
O5 W1 O2 102.7(6) . .
O5 W1 O9 102.8(5) . .
O2 W1 O9 94.0(5) . .
O5 W1 O10 98.9(5) . .
O2 W1 O10 96.6(5) . .
O9 W1 O10 153.1(5) . .
O5 W1 O11 90.3(5) . .
O2 W1 O11 166.7(5) . .
O9 W1 O11 80.3(4) . .
O10 W1 O11 83.9(4) . .
O5 W1 O60 166.3(5) . .
O2 W1 O60 88.7(5) . .
O9 W1 O60 83.7(4) . .
O10 W1 O60 71.9(4) . .
O11 W1 O60 78.8(4) . .
O6 W2 O1 101.8(6) . .
O6 W2 O9 103.0(5) . .
O1 W2 O9 96.2(5) . .
O6 W2 O7 97.0(5) . .
O1 W2 O7 94.0(5) . .
O9 W2 O7 155.1(5) . .
O6 W2 O12 89.5(5) . .
O1 W2 O12 168.4(5) . .
O9 W2 O12 83.4(5) . .
O7 W2 O12 82.1(4) . .
O6 W2 O8 165.7(5) . .
O1 W2 O8 89.4(4) . .
O9 W2 O8 84.4(4) . .
O7 W2 O8 73.0(4) . .
O12 W2 O8 79.1(4) . .
O13 W3 O12 101.1(5) . .
O13 W3 O15 100.1(6) . .
O12 W3 O15 93.5(5) . .
O13 W3 O18 99.0(5) . .
O12 W3 O18 93.1(5) . .
O15 W3 O18 158.2(5) . .
O13 W3 O20 95.5(5) . .
O12 W3 O20 163.4(4) . .
O15 W3 O20 82.2(5) . .
O18 W3 O20 85.5(5) . .
O13 W3 O61 171.7(5) . .
O12 W3 O61 83.4(4) . .
O15 W3 O61 86.5(4) . .
O18 W3 O61 73.7(4) . .
O20 W3 O61 80.3(4) . .
O14 W4 O11 101.3(6) . .
O14 W4 O15 100.1(5) . .
O11 W4 O15 93.5(5) . .
O14 W4 O16 98.0(5) . .
O11 W4 O16 94.2(5) . .
O15 W4 O16 158.6(5) . .
O14 W4 O19 95.3(5) . .
O11 W4 O19 163.4(5) . .
O15 W4 O19 81.8(5) . .
O16 W4 O19 85.2(4) . .
O14 W4 O17 170.9(5) . .
O11 W4 O17 84.5(4) . .
O15 W4 O17 86.5(4) . .
O16 W4 O17 74.5(4) . .
O19 W4 O17 79.3(4) . .
O21 W5 O20 102.4(5) . .
O21 W5 O19 104.2(6) . .
O20 W5 O19 89.8(5) . .
O21 W5 O22 99.0(5) . .
O20 W5 O22 89.1(5) . .
O19 W5 O22 156.5(5) . .
O21 W5 O23 99.7(5) . .
O20 W5 O23 157.6(5) . .
O19 W5 O23 88.4(5) . .
O22 W5 O23 83.7(5) . .
O21 W5 O24 168.0(5) . .
O20 W5 O24 85.9(4) . .
O19 W5 O24 84.2(4) . .
O22 W5 O24 72.3(4) . .
O23 W5 O24 71.7(4) . .
O29 W6 O31 103.6(5) . .
O29 W6 O30 104.2(5) . .
O31 W6 O30 86.6(4) . .
O29 W6 O22 99.9(5) . .
O31 W6 O22 156.5(5) . .
O30 W6 O22 87.5(5) . .
O29 W6 O28 98.2(5) . .
O31 W6 O28 88.7(5) . .
O30 W6 O28 157.6(5) . .
O22 W6 O28 88.2(5) . .
O29 W6 O24 168.8(5) . .
O31 W6 O24 84.1(4) . .
O30 W6 O24 84.1(4) . .
O22 W6 O24 72.6(4) . .
O28 W6 O24 73.7(4) . .
O25 W7 O27 100.7(6) . .
O25 W7 O23 100.1(6) . .
O27 W7 O23 89.5(5) . .
O25 W7 O26 102.9(6) . .
O27 W7 O26 87.1(5) . .
O23 W7 O26 157.0(4) . .
O25 W7 O28 101.1(6) . .
O27 W7 O28 158.2(5) . .
O23 W7 O28 88.0(5) . .
O26 W7 O28 86.9(5) . .
O25 W7 O24 171.3(6) . .
O27 W7 O24 84.8(4) . .
O23 W7 O24 72.9(4) . .
O26 W7 O24 84.1(4) . .
O28 W7 O24 73.8(4) . .
O36 W8 O39 100.7(6) . .
O36 W8 O37 102.0(5) . .
O39 W8 O37 89.7(5) . .
O36 W8 O33 100.5(5) . .
O39 W8 O33 92.4(5) . .
O37 W8 O33 156.6(5) . .
O36 W8 O31 97.2(5) . .
O39 W8 O31 161.9(5) . .
O37 W8 O31 84.2(5) . .
O33 W8 O31 86.6(5) . .
O36 W8 O35 172.6(5) . .
O39 W8 O35 81.8(5) . .
O37 W8 O35 84.9(4) . .
O33 W8 O35 72.4(4) . .
O31 W8 O35 80.7(4) . .
O32 W9 O38 100.9(6) . .
O32 W9 O34 101.2(5) . .
O38 W9 O34 90.2(5) . .
O32 W9 O33 99.3(6) . .
O38 W9 O33 92.6(5) . .
O34 W9 O33 158.4(5) . .
O32 W9 O26 94.6(6) . .
O38 W9 O26 164.2(5) . .
O34 W9 O26 84.4(5) . .
O33 W9 O26 87.2(5) . .
O32 W9 O35 172.1(5) . .
O38 W9 O35 83.0(4) . .
O34 W9 O35 85.6(4) . .
O33 W9 O35 73.5(4) . .
O26 W9 O35 81.8(4) . .
O41 W10 O46 101.2(6) . .
O41 W10 O45 101.8(5) . .
O46 W10 O45 90.4(5) . .
O41 W10 O42 98.8(5) . .
O46 W10 O42 93.9(5) . .
O45 W10 O42 157.7(5) . .
O41 W10 O39 95.1(6) . .
O46 W10 O39 163.7(5) . .
O45 W10 O39 85.1(5) . .
O42 W10 O39 84.7(5) . .
O41 W10 O44 171.7(5) . .
O46 W10 O44 84.0(5) . .
O45 W10 O44 84.4(4) . .
O42 W10 O44 74.2(4) . .
O39 W10 O44 79.9(4) . .
O40 W11 O47 101.3(6) . .
O40 W11 O43 103.2(5) . .
O47 W11 O43 90.0(5) . .
O40 W11 O42 98.5(5) . .
O47 W11 O42 93.1(5) . .
O43 W11 O42 157.0(4) . .
O40 W11 O38 94.5(5) . .
O47 W11 O38 164.0(5) . .
O43 W11 O38 84.4(5) . .
O42 W11 O38 86.6(5) . .
O40 W11 O44 171.1(5) . .
O47 W11 O44 83.6(4) . .
O43 W11 O44 84.1(4) . .
O42 W11 O44 73.7(4) . .
O38 W11 O44 81.0(4) . .
O50 W12 O4 102.0(5) . .
O50 W12 O52 99.9(5) . .
O4 W12 O52 96.4(5) . .
O50 W12 O49 100.9(5) . .
O4 W12 O49 93.9(5) . .
O52 W12 O49 154.3(5) . .
O50 W12 O46 93.9(5) . .
O4 W12 O46 164.1(5) . .
O52 W12 O46 80.2(5) . .
O49 W12 O46 83.4(5) . .
O50 W12 O51 171.9(5) . .
O4 W12 O51 84.0(5) . .
O52 W12 O51 84.7(4) . .
O49 W12 O51 73.0(4) . .
O46 W12 O51 80.2(4) . .
O48 W13 O3 101.8(6) . .
O48 W13 O49 99.6(5) . .
O3 W13 O49 95.1(5) . .
O48 W13 O53 100.4(5) . .
O3 W13 O53 93.8(5) . .
O49 W13 O53 155.9(5) . .
O48 W13 O47 94.4(5) . .
O3 W13 O47 163.6(5) . .
O49 W13 O47 84.4(5) . .
O53 W13 O47 80.9(4) . .
O48 W13 O51 171.8(5) . .
O3 W13 O51 83.3(5) . .
O49 W13 O51 73.4(4) . .
O53 W13 O51 85.5(4) . .
O47 W13 O51 80.9(4) . .
O58 W14 O7 100.0(5) . .
O58 W14 O45 101.8(5) . .
O7 W14 O45 158.2(5) . .
O58 W14 O52 97.0(5) . .
O7 W14 O52 90.2(5) . .
O45 W14 O52 86.7(5) . .
O58 W14 O57 99.6(5) . .
O7 W14 O57 90.9(5) . .
O45 W14 O57 86.0(5) . .
O52 W14 O57 162.9(4) . .
O58 W14 O8 171.6(5) . .
O7 W14 O8 73.0(4) . .
O45 W14 O8 85.3(4) . .
O52 W14 O8 78.6(4) . .
O57 W14 O8 85.4(4) . .
O59 W15 O37 102.9(5) . .
O59 W15 O57 99.5(5) . .
O37 W15 O57 89.2(5) . .
O59 W15 O18 98.7(5) . .
O37 W15 O18 158.3(5) . .
O57 W15 O18 89.9(5) . .
O59 W15 O30 97.1(5) . .
O37 W15 O30 86.7(5) . .
O57 W15 O30 163.4(5) . .
O18 W15 O30 88.0(5) . .
O59 W15 O61 172.6(5) . .
O37 W15 O61 84.4(4) . .
O57 W15 O61 81.8(4) . .
O18 W15 O61 74.0(4) . .
O30 W15 O61 81.8(4) . .
O56 W16 O54 99.7(6) . .
O56 W16 O16 99.2(5) . .
O54 W16 O16 92.8(5) . .
O56 W16 O34 101.9(6) . .
O54 W16 O34 89.3(5) . .
O16 W16 O34 158.0(5) . .
O56 W16 O27 96.2(5) . .
O54 W16 O27 163.7(5) . .
O16 W16 O27 87.9(5) . .
O34 W16 O27 84.1(5) . .
O56 W16 O17 172.8(5) . .
O54 W16 O17 82.9(4) . .
O16 W16 O17 73.8(4) . .
O34 W16 O17 84.8(4) . .
O27 W16 O17 81.7(4) . .
O55 W17 O43 101.4(5) . .
O55 W17 O10 98.7(5) . .
O43 W17 O10 159.7(4) . .
O55 W17 O53 98.6(5) . .
O43 W17 O53 88.2(5) . .
O10 W17 O53 91.8(5) . .
O55 W17 O54 96.1(5) . .
O43 W17 O54 85.9(5) . .
O10 W17 O54 89.0(5) . .
O53 W17 O54 164.9(5) . .
O55 W17 O60 172.4(5) . .
O43 W17 O60 86.2(4) . .
O10 W17 O60 73.8(4) . .
O53 W17 O60 81.0(4) . .
O54 W17 O60 84.8(4) . .

loop_
_geom_bond_atom_site_label_1
_geom_bond_atom_site_label_2
_geom_bond_distance
_geom_bond_site_symmetry_2
C1 N1 1.43(3) .
C1 C2 1.52(3) .
C2 N2 1.47(2) .
C3 N3 1.25(4) .
C3 C4 1.502(19) .
C4 N4 1.39(3) .
C5 N5 1.43(6) .
C5 C6 1.51(4) .
C6 N6 1.54(3) .
Cu1 N1 1.984(14) .
Cu1 N1 1.984(14) 5_775
Cu1 N2 2.009(14) 5_775
Cu1 N2 2.009(14) .
Na1 O59 2.763(18) 6_575
Na1 O32 2.893(18) .
Na1 O6W 2.95(3) .
Na1 O28 2.974(19) 4_556
O1 W2 1.747(11) .
O1 Tb1 2.398(11) .
O2 W1 1.746(11) .
O2 Tb1 2.384(11) .
O3 W13 1.778(12) .
O3 Tb1 2.383(12) .
O4 W12 1.765(12) .
O4 Tb1 2.392(11) .
O5 W1 1.726(12) .
O6 W2 1.740(11) .
O7 W14 1.891(11) .
O7 W2 1.969(11) .
O8 P1 1.520(11) .
O8 W2 2.331(11) .
O8 W14 2.386(11) .
O9 W2 1.888(10) .
O9 W1 1.924(10) .
O10 W17 1.888(11) .
O10 W1 1.954(11) .
O11 W4 1.772(12) .
O11 W1 2.124(12) .
O12 W3 1.781(11) .
O12 W2 2.126(11) .
O13 W3 1.731(11) .
O14 W4 1.726(11) .
O15 W4 1.898(11) .
O15 W3 1.902(11) .
O16 W16 1.905(11) .
O16 W4 1.930(10) .
O17 P2 1.521(11) .
O17 W4 2.335(11) .
O17 W16 2.377(10) .
O18 W15 1.913(11) .
O18 W3 1.948(11) .
O19 W5 1.857(11) .
O19 W4 2.021(11) .
O20 W5 1.849(11) .
O20 W3 2.025(12) .
O21 W5 1.719(12) .
O22 W6 1.923(10) .
O22 W5 1.968(11) .
O23 W7 1.904(11) .
O23 W5 1.984(11) .
O24 P2 1.576(12) .
O24 W5 2.373(10) .
O24 W7 2.376(11) .
O24 W6 2.392(11) .
O25 W7 1.726(12) .
O26 W7 1.905(11) .
O26 W9 1.962(11) .
O27 W7 1.894(12) .
O27 W16 1.961(12) .
O28 W6 1.932(11) .
O28 W7 1.948(12) .
O28 Na1 2.974(19) 4_546
O29 W6 1.717(12) .
O30 W6 1.922(11) .
O30 W15 1.934(11) .
O31 W6 1.890(10) .
O31 W8 1.965(11) .
O32 W9 1.719(11) .
O33 W9 1.903(12) .
O33 W8 1.921(11) .
O34 W9 1.884(12) .
O34 W16 1.916(11) .
O35 P2 1.531(11) .
O35 W9 2.334(10) .
O35 W8 2.369(11) .
O36 W8 1.710(12) .
O37 W15 1.876(10) .
O37 W8 1.909(10) .
O38 W9 1.830(11) .
O38 W11 1.999(11) .
O39 W8 1.825(12) .
O39 W10 1.998(12) .
O40 W11 1.712(11) .
O41 W10 1.719(11) .
O42 W11 1.920(11) .
O42 W10 1.934(11) .
O43 W17 1.882(12) .
O43 W11 1.920(11) .
O44 P1 1.543(12) .
O44 W10 2.351(10) .
O44 W11 2.384(10) .
O45 W10 1.890(10) .
O45 W14 1.917(11) .
O46 W10 1.812(11) .
O46 W12 2.094(11) .
O47 W11 1.839(12) .
O47 W13 2.075(12) .
O48 W13 1.734(11) .
O49 W13 1.913(11) .
O49 W12 1.948(11) .
O50 W12 1.729(12) .
O51 P1 1.555(11) .
O51 W12 2.286(10) .
O51 W13 2.297(10) .
O52 W12 1.901(11) .
O52 W14 1.919(11) .
O53 W17 1.889(10) .
O53 W13 1.962(10) .
O54 W16 1.883(12) .
O54 W17 1.922(12) .
O55 W17 1.715(12) .
O56 W16 1.719(11) .
O57 W15 1.881(11) .
O57 W14 1.925(11) .
O58 W14 1.696(11) .
O59 W15 1.714(12) .
O59 Na1 2.763(18) 6_576
O60 P1 1.540(11) .
O60 W17 2.324(10) .
O60 W1 2.357(11) .
O61 P2 1.555(10) .
O61 W3 2.350(10) .
O61 W15 2.358(10) .
Tb1 O3 2.383(12) 2_556
Tb1 O2 2.384(11) 2_556
Tb1 O4 2.392(11) 2_556
Tb1 O1 2.398(11) 2_556
